data_8105793
loop_
_publ_author_name
'Xing, Ai-Ping'
'Zeng, Dai'

_publ_section_title
;
 Crystal structure of
 (E)-2-(((6-bromopyridin-2-yl)methylene)amino)-3&#x2032;,6&#x2032;-bis(ethylamino)-2&#x2032;,7&#x2032;-dimethylspiro[isoindoline-1,9&#x2032;-xanthen]-3-one---methanol
 (1:1), C32H30N5O2Br &#x22C5; CH4O
;
_journal_issue 4
_journal_name_full 'Zeitschrift f\"ur Kristallographie - New Crystal Structures'
_journal_page_first 599
_journal_page_last 601
_journal_paper_doi 10.1515/ncrs-2018-0500
_journal_volume 234
_journal_year 2019
_chemical_formula_moiety 'C32 H30 Br N5 O2, C H4 O'
_chemical_formula_sum 'C33 H34 Br N5 O3'
_chemical_formula_weight 628.56
_space_group_crystal_system triclinic
_space_group_IT_number 2
_space_group_name_Hall '-P 1'
_space_group_name_H-M_alt 'P -1'
_atom_sites_solution_hydrogens mixed
_cell_angle_alpha 91.187(3)
_cell_angle_beta 95.764(2)
_cell_angle_gamma 102.256(2)
_cell_formula_units_Z 2
_cell_length_a 9.1179(2)
_cell_length_b 9.3291(3)
_cell_length_c 18.4706(6)
_cell_measurement_reflns_used 7889
_cell_measurement_temperature 105.7(5)
_cell_measurement_theta_max 71.3020
_cell_measurement_theta_min 4.7920
_cell_volume 1526.14(8)
_computing_cell_refinement 'CrysAlis^Pro^ [1] 2018)'
_computing_data_collection 'CrysAlis^Pro^ [1] 2018)'
_computing_data_reduction 'CrysAlis^Pro^ [1]2018)'
_computing_molecular_graphics 'Olex2 [2]'
_computing_publication_material 'Olex2 [2]'
_computing_structure_refinement 'ShelXL-2015 [3]'
_computing_structure_solution 'ShelXT-2015 [4]'
_diffrn_ambient_environment N~2~
_diffrn_ambient_temperature 105.7(5)
_diffrn_detector 'CCD plate'
_diffrn_detector_area_resol_mean 5.2137
_diffrn_detector_type AtlasS2
_diffrn_measured_fraction_theta_full 0.996
_diffrn_measured_fraction_theta_max 0.964
_diffrn_measurement_details
;
List of Runs (angles in degrees, time in seconds):

  # Type    Start    End  Width  t~exp~   \w     \q     \k     \f   Frames
--------------------------------------------------------------------------
  1  \w    -62.00  24.00   1.00    2.00    --  -40.81  38.00  30.00   86
  2  \w    -65.00  32.00   1.00    2.00    --  -40.81  38.00 -90.00   97
  3  \w   -104.00 -19.00   1.00    2.00    --  -40.81 -38.00  90.00   85
  4  \w     14.00  78.00   1.00    2.00    --   40.81 -99.00  30.00   64
  5  \w     78.00 166.00   1.00    3.00    --  100.91  30.00 -90.00   88
  6  \w     63.00  89.00   1.00    3.00    --  100.91 -30.00-150.00   26
  7  \w     50.00 126.00   1.00    3.00    --  100.91 -30.00  30.00   76
  8  \w     35.00  90.00   1.00    3.00    --  100.91 -95.00-180.00   55
  9  \w     85.00 138.00   1.00    3.00    --  100.91  30.00-150.00   53
 10  \w     95.00 166.00   1.00    3.00    --  100.91 125.00  90.00   71
 11  \w    146.00 172.00   1.00    3.00    --  100.91 125.00-120.00   26
 12  \w     32.00  82.00   1.00    3.00    --  100.91 -95.00  90.00   50
 13  \w     29.00 127.00   1.00    3.00    --  100.91 -30.00 -60.00   98
 14  \w     87.00 112.00   1.00    3.00    --  100.91-125.00 -60.00   25
 15  \w     36.00 119.00   1.00    3.00    --  100.91 -61.00-180.00   83
 16  \w     60.00 118.00   1.00    3.00    --  100.91-125.00  60.00   58
;
_diffrn_measurement_device 'four-circle diffractometer'
_diffrn_measurement_device_type 'SuperNova, Dual, Cu at home/near, AtlasS2'
_diffrn_measurement_method '\w scans'
_diffrn_orient_matrix_type 'CrysAlisPro convention (1999,Acta A55,543-557)'
_diffrn_orient_matrix_UB_11 -0.0427825000
_diffrn_orient_matrix_UB_12 -0.1270178000
_diffrn_orient_matrix_UB_13 0.0511570000
_diffrn_orient_matrix_UB_21 -0.0147377000
_diffrn_orient_matrix_UB_22 -0.1116099000
_diffrn_orient_matrix_UB_23 -0.0643774000
_diffrn_orient_matrix_UB_31 0.1679133000
_diffrn_orient_matrix_UB_32 -0.0044100000
_diffrn_orient_matrix_UB_33 0.0167078000
_diffrn_radiation_monochromator mirror
_diffrn_radiation_probe x-ray
_diffrn_radiation_type CuK\a
_diffrn_radiation_wavelength 1.54184
_diffrn_reflns_av_R_equivalents 0.0194
_diffrn_reflns_av_unetI/netI 0.0250
_diffrn_reflns_Laue_measured_fraction_full 0.996
_diffrn_reflns_Laue_measured_fraction_max 0.964
_diffrn_reflns_limit_h_max 10
_diffrn_reflns_limit_h_min -7
_diffrn_reflns_limit_k_max 9
_diffrn_reflns_limit_k_min -11
_diffrn_reflns_limit_l_max 22
_diffrn_reflns_limit_l_min -21
_diffrn_reflns_number 10106
_diffrn_reflns_point_group_measured_fraction_full 0.996
_diffrn_reflns_point_group_measured_fraction_max 0.964
_diffrn_reflns_theta_full 67.684
_diffrn_reflns_theta_max 71.434
_diffrn_reflns_theta_min 4.817
_diffrn_source 'micro-focus sealed X-ray tube'
_diffrn_source_type 'SuperNova (Cu) X-ray Source'
_exptl_absorpt_coefficient_mu 2.171
_exptl_absorpt_correction_T_max 1.00000
_exptl_absorpt_correction_T_min 0.66682
_exptl_absorpt_correction_type multi-scan
_exptl_absorpt_process_details
;
CrysAlisPro 1.171.39.46 (Rigaku Oxford Diffraction, 2018)
Empirical absorption correction using spherical harmonics,
 implemented in SCALE3 ABSPACK scaling algorithm.
;
_exptl_crystal_colour 'clear light yellow'
_exptl_crystal_density_diffrn 1.368
_exptl_crystal_description plate
_exptl_crystal_F_000 652
_exptl_crystal_size_max 0.2
_exptl_crystal_size_mid 0.1
_exptl_crystal_size_min 0.05
_refine_diff_density_max 0.921
_refine_diff_density_min -0.668
_refine_diff_density_rms 0.058
_refine_ls_extinction_coef .
_refine_ls_extinction_method none
_refine_ls_goodness_of_fit_ref 1.033
_refine_ls_hydrogen_treatment mixed
_refine_ls_matrix_type full
_refine_ls_number_parameters 389
_refine_ls_number_reflns 5746
_refine_ls_number_restraints 0
_refine_ls_restrained_S_all 1.033
_refine_ls_R_factor_all 0.0371
_refine_ls_R_factor_gt 0.0357
_refine_ls_shift/su_max 0.001
_refine_ls_shift/su_mean 0.000
_refine_ls_structure_factor_coef Fsqd
_refine_ls_weighting_details 'w=1/[\s^2^(Fo^2^)+(0.0513P)^2^+1.0386P] where P=(Fo^2^+2Fc^2^)/3'
_refine_ls_weighting_scheme calc
_refine_ls_wR_factor_gt 0.0942
_refine_ls_wR_factor_ref 0.0954
_reflns_Friedel_coverage 0.000
_reflns_Friedel_fraction_full .
_reflns_Friedel_fraction_max .
_reflns_number_gt 5452
_reflns_number_total 5746
_reflns_threshold_expression 'I > 2\s(I)'
_cod_data_source_file suppl_ncrs-2018-0500_suppl.cif
_cod_data_source_block 1
_cod_original_cell_volume 1526.15(8)
_cod_database_code 8105793
_chemical_oxdiff_formula 'C H N O Br'
_shelx_space_group_comment
;
The symmetry employed for this shelxl refinement is uniquely defined
by the following loop, which should always be used as a source of
symmetry information in preference to the above space-group names.
They are only intended as comments.
;
_reflns_odcompleteness_completeness 99.98
_reflns_odcompleteness_iscentric 1
_reflns_odcompleteness_theta 64.99
_olex2_refinement_description
;
1. Fixed Uiso
 At 1.2 times of:
  All C(H) groups, All C(H,H) groups, All N(H) groups
 At 1.5 times of:
  All C(H,H,H) groups, All O(H) groups
2.a Secondary CH2 refined with riding coordinates:
 C29(H29A,H29B), C31(H31A,H31B)
2.b Aromatic/amide H refined with riding coordinates:
 N5(H5), C6(H6), C22(H22), C16(H16), C12(H12), C25(H25), C11(H11), C19(H19),
 C4(H4A), C9(H9), C10(H10), C3(H3), C2(H2)
2.c Idealised Me refined as rotating group:
 C28(H28A,H28B,H28C), C27(H27A,H27B,H27C), C30(H30A,H30B,H30C), C33(H33A,H33B,
 H33C), C32(H32A,H32B,H32C)
2.d Idealised tetrahedral OH refined as rotating group:
 O3(H3A)
;
_olex2_submission_special_instructions 'No special instructions were received'
_oxdiff_exptl_absorpt_empirical_details
;
Empirical correction (ABSPACK) includes:
- Absorption correction using spherical harmonics
- Frame scaling
;
_oxdiff_exptl_absorpt_empirical_full_max 1.460
_oxdiff_exptl_absorpt_empirical_full_min 0.636

loop_
_space_group_symop_operation_xyz
'x, y, z'
'-x, -y, -z'

loop_
_atom_site_label
_atom_site_type_symbol
_atom_site_fract_x
_atom_site_fract_y
_atom_site_fract_z
_atom_site_U_iso_or_equiv
_atom_site_adp_type
_atom_site_occupancy
_atom_site_site_symmetry_order
_atom_site_calc_flag
_atom_site_refinement_flags_posn
_atom_site_refinement_flags_adp
_atom_site_refinement_flags_occupancy
_atom_site_disorder_assembly
_atom_site_disorder_group
Br1 Br 0.78841(3) 0.30993(3) 0.45262(2) 0.03812(9) Uani 1 1 d . . . . .
O1 O 0.5079(2) 0.92439(15) 0.75648(9) 0.0403(4) Uani 1 1 d . . . . .
O2 O 0.48305(14) 0.23414(13) 0.78652(7) 0.0214(3) Uani 1 1 d . . . . .
O3 O 0.65957(15) 1.03774(16) 0.64014(9) 0.0317(3) Uani 1 1 d . . . . .
H3A H 0.6267 0.9873 0.6732 0.047 Uiso 1 1 calc GR . . . .
N1 N 0.67401(16) 0.46551(17) 0.55366(8) 0.0192(3) Uani 1 1 d . . . . .
N2 N 0.55231(16) 0.68183(16) 0.68502(8) 0.0165(3) Uani 1 1 d . . . . .
N3 N 0.49759(15) 0.67403(15) 0.75108(8) 0.0146(3) Uani 1 1 d . . . . .
N4 N 0.99018(18) 0.32581(18) 0.89547(8) 0.0205(3) Uani 1 1 d . . . . .
H4 H 1.066(3) 0.378(3) 0.8949(14) 0.030(7) Uiso 1 1 d . . . . .
N5 N -0.01397(18) 0.08987(18) 0.66897(10) 0.0279(4) Uani 1 1 d . . . . .
H5 H -0.0963 0.1137 0.6518 0.034 Uiso 1 1 calc R . . . .
C1 C 0.7342(2) 0.4802(2) 0.49153(10) 0.0236(4) Uani 1 1 d . . . . .
C2 C 0.7627(2) 0.6074(2) 0.45338(10) 0.0282(4) Uani 1 1 d . . . . .
H2 H 0.8061 0.6104 0.4098 0.034 Uiso 1 1 calc R . . . .
C3 C 0.7239(2) 0.7297(2) 0.48292(10) 0.0269(4) Uani 1 1 d . . . . .
H3 H 0.7403 0.8177 0.4591 0.032 Uiso 1 1 calc R . . . .
C4 C 0.6602(2) 0.7205(2) 0.54830(10) 0.0220(4) Uani 1 1 d . . . . .
H4A H 0.6333 0.8015 0.5691 0.026 Uiso 1 1 calc R . . . .
C5 C 0.63772(18) 0.58638(19) 0.58200(9) 0.0171(3) Uani 1 1 d . . . . .
C6 C 0.57475(18) 0.56734(18) 0.65250(9) 0.0160(3) Uani 1 1 d . . . . .
H6 H 0.5522 0.4756 0.6725 0.019 Uiso 1 1 calc R . . . .
C7 C 0.4831(2) 0.80476(19) 0.78312(11) 0.0223(4) Uani 1 1 d . . . . .
C8 C 0.43612(19) 0.76900(19) 0.85567(10) 0.0190(3) Uani 1 1 d . . . . .
C9 C 0.4092(2) 0.8627(2) 0.91038(11) 0.0245(4) Uani 1 1 d . . . . .
H9 H 0.4148 0.9619 0.9030 0.029 Uiso 1 1 calc R . . . .
C10 C 0.3740(2) 0.8026(2) 0.97593(10) 0.0249(4) Uani 1 1 d . . . . .
H10 H 0.3563 0.8623 1.0136 0.030 Uiso 1 1 calc R . . . .
C11 C 0.36478(19) 0.6531(2) 0.98620(10) 0.0215(4) Uani 1 1 d . . . . .
H11 H 0.3409 0.6147 1.0306 0.026 Uiso 1 1 calc R . . . .
C12 C 0.39081(18) 0.56050(19) 0.93086(9) 0.0169(3) Uani 1 1 d . . . . .
H12 H 0.3842 0.4609 0.9377 0.020 Uiso 1 1 calc R . . . .
C13 C 0.42680(17) 0.62134(18) 0.86546(9) 0.0141(3) Uani 1 1 d . . . . .
C14 C 0.46751(18) 0.54505(17) 0.79891(8) 0.0127(3) Uani 1 1 d . . . . .
C15 C 0.33898(18) 0.42390(17) 0.76589(8) 0.0132(3) Uani 1 1 d . . . . .
C16 C 0.19806(18) 0.45211(18) 0.73991(9) 0.0147(3) Uani 1 1 d . . . . .
H16 H 0.1847 0.5480 0.7433 0.018 Uiso 1 1 calc R . . . .
C17 C 0.07825(18) 0.34380(19) 0.70950(9) 0.0156(3) Uani 1 1 d . . . . .
C18 C 0.0989(2) 0.19716(19) 0.70335(9) 0.0189(3) Uani 1 1 d . . . . .
C19 C 0.2375(2) 0.16709(19) 0.73041(10) 0.0196(4) Uani 1 1 d . . . . .
H19 H 0.2519 0.0715 0.7279 0.024 Uiso 1 1 calc R . . . .
C20 C 0.35380(19) 0.27985(18) 0.76104(9) 0.0160(3) Uani 1 1 d . . . . .
C21 C 0.60718(18) 0.33800(18) 0.81394(9) 0.0149(3) Uani 1 1 d . . . . .
C22 C 0.73331(19) 0.28247(19) 0.83740(9) 0.0164(3) Uani 1 1 d . . . . .
H22 H 0.7289 0.1821 0.8335 0.020 Uiso 1 1 calc R . . . .
C23 C 0.86612(19) 0.37787(19) 0.86671(9) 0.0166(3) Uani 1 1 d . . . . .
C24 C 0.87216(19) 0.53128(19) 0.87018(9) 0.0172(3) Uani 1 1 d . . . . .
C25 C 0.74419(18) 0.58040(18) 0.84643(9) 0.0156(3) Uani 1 1 d . . . . .
H25 H 0.7482 0.6808 0.8491 0.019 Uiso 1 1 calc R . . . .
C26 C 0.60813(18) 0.48628(18) 0.81841(8) 0.0132(3) Uani 1 1 d . . . . .
C27 C 1.01381(19) 0.6371(2) 0.90126(11) 0.0235(4) Uani 1 1 d . . . . .
H27A H 0.9978 0.7355 0.8996 0.035 Uiso 1 1 calc GR . . . .
H27B H 1.0948 0.6286 0.8732 0.035 Uiso 1 1 calc GR . . . .
H27C H 1.0393 0.6149 0.9508 0.035 Uiso 1 1 calc GR . . . .
C28 C -0.06798(19) 0.3804(2) 0.67836(10) 0.0212(4) Uani 1 1 d . . . . .
H28A H -0.0640 0.4828 0.6877 0.032 Uiso 1 1 calc GR . . . .
H28B H -0.1501 0.3228 0.7008 0.032 Uiso 1 1 calc GR . . . .
H28C H -0.0829 0.3587 0.6268 0.032 Uiso 1 1 calc GR . . . .
C29 C 0.9925(2) 0.1710(2) 0.89142(11) 0.0259(4) Uani 1 1 d . . . . .
H29A H 0.9780 0.1361 0.8408 0.031 Uiso 1 1 calc R . . . .
H29B H 0.9103 0.1160 0.9158 0.031 Uiso 1 1 calc R . . . .
C30 C 1.1420(2) 0.1454(3) 0.92711(13) 0.0354(5) Uani 1 1 d . . . . .
H30A H 1.2224 0.1928 0.9003 0.053 Uiso 1 1 calc GR . . . .
H30B H 1.1390 0.0419 0.9272 0.053 Uiso 1 1 calc GR . . . .
H30C H 1.1591 0.1853 0.9763 0.053 Uiso 1 1 calc GR . . . .
C31 C -0.0024(3) -0.0619(2) 0.65998(14) 0.0384(5) Uani 1 1 d . . . . .
H31A H 0.0972 -0.0645 0.6466 0.046 Uiso 1 1 calc R . . . .
H31B H -0.0757 -0.1089 0.6203 0.046 Uiso 1 1 calc R . . . .
C32 C -0.0286(3) -0.1485(3) 0.72768(19) 0.0579(8) Uani 1 1 d . . . . .
H32A H -0.0159 -0.2466 0.7189 0.087 Uiso 1 1 calc GR . . . .
H32B H -0.1292 -0.1515 0.7396 0.087 Uiso 1 1 calc GR . . . .
H32C H 0.0428 -0.1021 0.7675 0.087 Uiso 1 1 calc GR . . . .
C33 C 0.5438(2) 1.0981(2) 0.60476(12) 0.0307(4) Uani 1 1 d . . . . .
H33A H 0.5853 1.1677 0.5707 0.046 Uiso 1 1 calc GR . . . .
H33B H 0.4988 1.1466 0.6402 0.046 Uiso 1 1 calc GR . . . .
H33C H 0.4683 1.0211 0.5793 0.046 Uiso 1 1 calc GR . . . .

loop_
_atom_site_aniso_label
_atom_site_aniso_U_11
_atom_site_aniso_U_22
_atom_site_aniso_U_33
_atom_site_aniso_U_23
_atom_site_aniso_U_13
_atom_site_aniso_U_12
Br1 0.04917(16) 0.04356(15) 0.02747(13) -0.00564(10) 0.01458(10) 0.01887(11)
O2 0.0183(6) 0.0127(6) 0.0323(7) -0.0036(5) -0.0062(5) 0.0056(5)
N3 0.0181(7) 0.0118(6) 0.0152(7) 0.0018(5) 0.0035(5) 0.0049(5)
O3 0.0233(7) 0.0277(7) 0.0451(9) 0.0132(6) 0.0086(6) 0.0047(6)
O1 0.0714(11) 0.0140(7) 0.0420(9) 0.0073(6) 0.0274(8) 0.0134(7)
N1 0.0191(7) 0.0249(8) 0.0142(7) -0.0007(6) 0.0013(5) 0.0061(6)
N2 0.0159(7) 0.0190(7) 0.0149(7) 0.0023(5) 0.0026(5) 0.0037(5)
N4 0.0155(7) 0.0254(8) 0.0231(8) 0.0027(6) 0.0025(6) 0.0095(6)
N5 0.0212(8) 0.0218(8) 0.0364(9) -0.0038(7) -0.0074(7) -0.0002(6)
C15 0.0141(8) 0.0141(8) 0.0116(7) -0.0005(6) 0.0025(6) 0.0029(6)
C17 0.0150(8) 0.0205(8) 0.0118(7) 0.0022(6) 0.0039(6) 0.0034(6)
C6 0.0160(8) 0.0166(8) 0.0154(8) 0.0026(6) 0.0018(6) 0.0035(6)
C26 0.0139(7) 0.0148(8) 0.0119(7) 0.0005(6) 0.0030(6) 0.0048(6)
C5 0.0139(7) 0.0228(9) 0.0143(8) 0.0007(6) 0.0004(6) 0.0034(6)
C13 0.0089(7) 0.0176(8) 0.0158(8) -0.0045(6) -0.0002(6) 0.0045(6)
C22 0.0201(8) 0.0169(8) 0.0148(8) 0.0004(6) 0.0039(6) 0.0086(6)
C14 0.0147(8) 0.0124(7) 0.0117(7) 0.0008(6) 0.0033(6) 0.0037(6)
C16 0.0165(8) 0.0157(8) 0.0132(7) 0.0003(6) 0.0034(6) 0.0053(6)
C12 0.0118(7) 0.0237(8) 0.0162(8) -0.0008(7) 0.0005(6) 0.0068(6)
C25 0.0162(8) 0.0151(8) 0.0164(8) 0.0002(6) 0.0041(6) 0.0042(6)
C8 0.0172(8) 0.0175(8) 0.0227(9) -0.0030(7) 0.0037(7) 0.0044(6)
C21 0.0154(8) 0.0166(8) 0.0132(7) -0.0013(6) 0.0025(6) 0.0041(6)
C23 0.0149(8) 0.0250(9) 0.0129(8) 0.0023(6) 0.0048(6) 0.0096(7)
C18 0.0191(8) 0.0190(8) 0.0162(8) -0.0001(6) 0.0010(6) -0.0007(7)
C20 0.0160(8) 0.0164(8) 0.0161(8) 0.0007(6) 0.0008(6) 0.0050(6)
C11 0.0147(8) 0.0350(10) 0.0160(8) -0.0038(7) 0.0009(6) 0.0086(7)
C24 0.0137(8) 0.0228(9) 0.0156(8) -0.0008(6) 0.0036(6) 0.0040(6)
C19 0.0209(8) 0.0139(8) 0.0230(9) -0.0010(6) -0.0004(7) 0.0026(6)
C4 0.0218(9) 0.0240(9) 0.0196(9) 0.0039(7) 0.0017(7) 0.0034(7)
C28 0.0163(8) 0.0256(9) 0.0209(9) -0.0001(7) -0.0006(7) 0.0041(7)
C7 0.0257(9) 0.0146(8) 0.0281(10) -0.0017(7) 0.0063(7) 0.0067(7)
C9 0.0231(9) 0.0180(8) 0.0330(10) -0.0083(7) 0.0056(8) 0.0060(7)
C10 0.0179(8) 0.0332(10) 0.0239(9) -0.0147(8) 0.0019(7) 0.0077(7)
C1 0.0199(8) 0.0340(10) 0.0178(9) -0.0028(7) 0.0024(7) 0.0078(7)
C27 0.0140(8) 0.0270(9) 0.0288(10) -0.0015(7) 0.0004(7) 0.0038(7)
C3 0.0262(9) 0.0311(10) 0.0217(9) 0.0098(8) 0.0041(7) 0.0011(8)
C29 0.0229(9) 0.0291(10) 0.0302(10) 0.0062(8) 0.0058(8) 0.0137(8)
C2 0.0253(9) 0.0433(12) 0.0150(9) 0.0045(8) 0.0067(7) 0.0030(8)
C30 0.0279(11) 0.0391(12) 0.0457(13) 0.0105(10) 0.0043(9) 0.0205(9)
C33 0.0348(11) 0.0277(10) 0.0324(11) 0.0063(8) 0.0068(9) 0.0105(8)
C31 0.0317(11) 0.0248(10) 0.0521(14) -0.0125(9) -0.0099(10) -0.0009(8)
C32 0.0541(16) 0.0244(12) 0.088(2) 0.0118(13) -0.0017(15) -0.0048(11)

loop_
_atom_type_symbol
_atom_type_description
_atom_type_scat_dispersion_real
_atom_type_scat_dispersion_imag
_atom_type_scat_source
C C 0.0181 0.0091 'International Tables Vol C Tables 4.2.6.8 and 6.1.1.4'
H H 0.0000 0.0000 'International Tables Vol C Tables 4.2.6.8 and 6.1.1.4'
Br Br -0.6763 1.2805 'International Tables Vol C Tables 4.2.6.8 and 6.1.1.4'
N N 0.0311 0.0180 'International Tables Vol C Tables 4.2.6.8 and 6.1.1.4'
O O 0.0492 0.0322 'International Tables Vol C Tables 4.2.6.8 and 6.1.1.4'

loop_
_geom_angle_atom_site_label_1
_geom_angle_atom_site_label_2
_geom_angle_atom_site_label_3
_geom_angle
_geom_angle_site_symmetry_1
_geom_angle_site_symmetry_3
C21 O2 C20 118.48(13) . .
N2 N3 C14 128.76(13) . .
N2 N3 C7 116.60(14) . .
C7 N3 C14 114.20(13) . .
C33 O3 H3A 109.5 . .
C1 N1 C5 116.37(16) . .
C6 N2 N3 120.99(14) . .
C23 N4 C29 121.74(16) . .
C23 N4 H4 115.4(19) . .
C29 N4 H4 115.7(19) . .
C18 N5 H5 118.2 . .
C18 N5 C31 123.54(16) . .
C31 N5 H5 118.2 . .
C16 C15 C14 121.63(14) . .
C20 C15 C14 121.52(14) . .
C20 C15 C16 116.84(15) . .
C16 C17 C18 118.61(15) . .
C16 C17 C28 121.24(15) . .
C18 C17 C28 120.00(15) . .
N2 C6 H6 121.3 . .
N2 C6 C5 117.39(15) . .
C5 C6 H6 121.3 . .
C25 C26 C14 120.88(14) . .
C21 C26 C14 122.18(14) . .
C21 C26 C25 116.83(15) . .
N1 C5 C6 114.99(15) . .
N1 C5 C4 122.99(16) . .
C4 C5 C6 122.01(16) . .
C12 C13 C14 127.66(15) . .
C8 C13 C14 111.58(15) . .
C8 C13 C12 120.70(16) . .
C21 C22 H22 120.1 . .
C21 C22 C23 119.79(15) . .
C23 C22 H22 120.1 . .
N3 C14 C15 112.52(13) . .
N3 C14 C26 111.62(13) . .
N3 C14 C13 99.11(12) . .
C15 C14 C13 112.21(13) . .
C26 C14 C15 110.70(13) . .
C26 C14 C13 110.21(13) . .
C15 C16 H16 118.5 . .
C17 C16 C15 123.05(15) . .
C17 C16 H16 118.5 . .
C13 C12 H12 121.0 . .
C13 C12 C11 117.99(17) . .
C11 C12 H12 121.0 . .
C26 C25 H25 118.4 . .
C24 C25 C26 123.18(16) . .
C24 C25 H25 118.4 . .
C13 C8 C7 109.16(15) . .
C13 C8 C9 121.91(17) . .
C9 C8 C7 128.88(17) . .
O2 C21 C26 123.03(15) . .
O2 C21 C22 114.66(14) . .
C26 C21 C22 122.30(15) . .
N4 C23 C22 121.38(16) . .
N4 C23 C24 119.26(16) . .
C22 C23 C24 119.30(15) . .
N5 C18 C17 119.84(16) . .
N5 C18 C19 121.23(17) . .
C19 C18 C17 118.89(15) . .
O2 C20 C15 123.64(15) . .
O2 C20 C19 113.93(15) . .
C15 C20 C19 122.43(16) . .
C12 C11 H11 119.5 . .
C12 C11 C10 121.08(17) . .
C10 C11 H11 119.5 . .
C25 C24 C23 118.56(15) . .
C25 C24 C27 120.81(16) . .
C23 C24 C27 120.61(15) . .
C18 C19 H19 119.9 . .
C20 C19 C18 120.14(16) . .
C20 C19 H19 119.9 . .
C5 C4 H4A 120.9 . .
C3 C4 C5 118.22(18) . .
C3 C4 H4A 120.9 . .
C17 C28 H28A 109.5 . .
C17 C28 H28B 109.5 . .
C17 C28 H28C 109.5 . .
H28A C28 H28B 109.5 . .
H28A C28 H28C 109.5 . .
H28B C28 H28C 109.5 . .
N3 C7 C8 105.93(15) . .
O1 C7 N3 126.20(18) . .
O1 C7 C8 127.86(17) . .
C8 C9 H9 121.2 . .
C10 C9 C8 117.61(17) . .
C10 C9 H9 121.2 . .
C11 C10 H10 119.6 . .
C9 C10 C11 120.71(17) . .
C9 C10 H10 119.6 . .
N1 C1 Br1 116.16(14) . .
N1 C1 C2 125.85(18) . .
C2 C1 Br1 117.98(14) . .
C24 C27 H27A 109.5 . .
C24 C27 H27B 109.5 . .
C24 C27 H27C 109.5 . .
H27A C27 H27B 109.5 . .
H27A C27 H27C 109.5 . .
H27B C27 H27C 109.5 . .
C4 C3 H3 120.2 . .
C2 C3 C4 119.57(18) . .
C2 C3 H3 120.2 . .
N4 C29 H29A 109.6 . .
N4 C29 H29B 109.6 . .
N4 C29 C30 110.48(17) . .
H29A C29 H29B 108.1 . .
C30 C29 H29A 109.6 . .
C30 C29 H29B 109.6 . .
C1 C2 H2 121.5 . .
C3 C2 C1 117.00(17) . .
C3 C2 H2 121.5 . .
C29 C30 H30A 109.5 . .
C29 C30 H30B 109.5 . .
C29 C30 H30C 109.5 . .
H30A C30 H30B 109.5 . .
H30A C30 H30C 109.5 . .
H30B C30 H30C 109.5 . .
O3 C33 H33A 109.5 . .
O3 C33 H33B 109.5 . .
O3 C33 H33C 109.5 . .
H33A C33 H33B 109.5 . .
H33A C33 H33C 109.5 . .
H33B C33 H33C 109.5 . .
N5 C31 H31A 108.9 . .
N5 C31 H31B 108.9 . .
N5 C31 C32 113.5(2) . .
H31A C31 H31B 107.7 . .
C32 C31 H31A 108.9 . .
C32 C31 H31B 108.9 . .
C31 C32 H32A 109.5 . .
C31 C32 H32B 109.5 . .
C31 C32 H32C 109.5 . .
H32A C32 H32B 109.5 . .
H32A C32 H32C 109.5 . .
H32B C32 H32C 109.5 . .

loop_
_geom_bond_atom_site_label_1
_geom_bond_atom_site_label_2
_geom_bond_distance
_geom_bond_site_symmetry_2
Br1 C1 1.908(2) .
O2 C21 1.369(2) .
O2 C20 1.379(2) .
N3 N2 1.361(2) .
N3 C14 1.502(2) .
N3 C7 1.382(2) .
O3 H3A 0.8200 .
O3 C33 1.410(2) .
O1 C7 1.215(2) .
N1 C5 1.350(2) .
N1 C1 1.318(2) .
N2 C6 1.278(2) .
N4 C23 1.386(2) .
N4 C29 1.449(2) .
N4 H4 0.76(3) .
N5 H5 0.8600 .
N5 C18 1.367(2) .
N5 C31 1.449(3) .
C15 C14 1.513(2) .
C15 C16 1.405(2) .
C15 C20 1.381(2) .
C17 C16 1.384(2) .
C17 C18 1.424(2) .
C17 C28 1.507(2) .
C6 H6 0.9300 .
C6 C5 1.474(2) .
C26 C14 1.513(2) .
C26 C25 1.403(2) .
C26 C21 1.382(2) .
C5 C4 1.394(2) .
C13 C14 1.524(2) .
C13 C12 1.385(2) .
C13 C8 1.379(2) .
C22 H22 0.9300 .
C22 C21 1.393(2) .
C22 C23 1.394(2) .
C16 H16 0.9300 .
C12 H12 0.9300 .
C12 C11 1.395(2) .
C25 H25 0.9300 .
C25 C24 1.377(2) .
C8 C7 1.471(3) .
C8 C9 1.396(3) .
C23 C24 1.420(2) .
C18 C19 1.398(3) .
C20 C19 1.390(2) .
C11 H11 0.9300 .
C11 C10 1.397(3) .
C24 C27 1.503(2) .
C19 H19 0.9300 .
C4 H4A 0.9300 .
C4 C3 1.388(3) .
C28 H28A 0.9600 .
C28 H28B 0.9600 .
C28 H28C 0.9600 .
C9 H9 0.9300 .
C9 C10 1.383(3) .
C10 H10 0.9300 .
C1 C2 1.383(3) .
C27 H27A 0.9600 .
C27 H27B 0.9600 .
C27 H27C 0.9600 .
C3 H3 0.9300 .
C3 C2 1.382(3) .
C29 H29A 0.9700 .
C29 H29B 0.9700 .
C29 C30 1.522(3) .
C2 H2 0.9300 .
C30 H30A 0.9600 .
C30 H30B 0.9600 .
C30 H30C 0.9600 .
C33 H33A 0.9600 .
C33 H33B 0.9600 .
C33 H33C 0.9600 .
C31 H31A 0.9700 .
C31 H31B 0.9700 .
C31 C32 1.514(4) .
C32 H32A 0.9600 .
C32 H32B 0.9600 .
C32 H32C 0.9600 .
